data_7031610
loop_
_publ_author_name
'Clark, Ewan R.'
'Anwar, Muhammad U.'
'Leontowicz, Bryce J.'
'Beldjoudi, Yassine'
'Hayward, John J.'
'Chan, Wesley T. K.'
'Gavey, Emma L.'
'Pilkington, Melanie'
'Zysman-Colman, Eli'
'Rawson, Jeremy M.'

_publ_section_title
;
 Synthesis and characterisation of first row transition metal complexes of
 functionalized 1,2,4-benzothiadiazines.
;
_journal_issue 34
_journal_name_full 'Dalton transactions (Cambridge, England : 2003)'
_journal_page_first 12996
_journal_paper_doi 10.1039/c4dt01413h
_journal_volume 43
_journal_year 2014
_chemical_formula_moiety 'C24 H18 Cl2 N6 S2 Zn'
_chemical_formula_sum 'C24 H18 Cl2 N6 S2 Zn'
_chemical_formula_weight 590.83
_chemical_name_systematic
; 
 ? 
;
_space_group_IT_number 60
_symmetry_cell_setting orthorhombic
_symmetry_space_group_name_Hall '-P 2n 2ab'
_symmetry_space_group_name_H-M 'P b c n'
_atom_sites_solution_hydrogens geom
_atom_sites_solution_primary direct
_atom_sites_solution_secondary difmap
_audit_creation_method SHELXL-97
_cell_angle_alpha 90.00
_cell_angle_beta 90.00
_cell_angle_gamma 90.00
_cell_formula_units_Z 4
_cell_length_a 13.282(7)
_cell_length_b 9.799(5)
_cell_length_c 18.426(10)
_cell_measurement_reflns_used 4412
_cell_measurement_temperature 150(2)
_cell_measurement_theta_max 26.80
_cell_measurement_theta_min 2.58
_cell_volume 2398(2)
_computing_cell_refinement 'Bruker APEX2'
_computing_data_collection 'Bruker SMART'
_computing_data_reduction 'Bruker SAINT'
_computing_molecular_graphics 'Bruker SHELXTL'
_computing_publication_material 'Bruker SHELXTL'
_computing_structure_refinement 'SHELXL-97 (Sheldrick, 2008)'
_computing_structure_solution 'SHELXS-97 (Sheldrick, 2008)'
_diffrn_ambient_temperature 150(2)
_diffrn_measured_fraction_theta_full 0.991
_diffrn_measured_fraction_theta_max 0.991
_diffrn_measurement_device_type 'Bruker CCD area detector'
_diffrn_measurement_method 'phi and omega scans'
_diffrn_radiation_monochromator graphite
_diffrn_radiation_source 'fine-focus sealed tube'
_diffrn_radiation_type MoK\a
_diffrn_radiation_wavelength 0.71073
_diffrn_reflns_av_R_equivalents 0.0707
_diffrn_reflns_av_sigmaI/netI 0.0387
_diffrn_reflns_limit_h_max 17
_diffrn_reflns_limit_h_min -17
_diffrn_reflns_limit_k_max 12
_diffrn_reflns_limit_k_min -12
_diffrn_reflns_limit_l_max 23
_diffrn_reflns_limit_l_min -23
_diffrn_reflns_number 24749
_diffrn_reflns_theta_full 27.53
_diffrn_reflns_theta_max 27.53
_diffrn_reflns_theta_min 2.21
_exptl_absorpt_coefficient_mu 1.449
_exptl_absorpt_correction_T_max 0.9311
_exptl_absorpt_correction_T_min 0.8340
_exptl_absorpt_correction_type multi-scan
_exptl_absorpt_process_details multi-scan
_exptl_crystal_colour orange
_exptl_crystal_density_diffrn 1.637
_exptl_crystal_density_method 'not measured'
_exptl_crystal_description block
_exptl_crystal_F_000 1200
_exptl_crystal_size_max 0.13
_exptl_crystal_size_mid 0.07
_exptl_crystal_size_min 0.05
_refine_diff_density_max 0.386
_refine_diff_density_min -0.302
_refine_diff_density_rms 0.077
_refine_ls_extinction_method none
_refine_ls_goodness_of_fit_ref 1.086
_refine_ls_hydrogen_treatment constr
_refine_ls_matrix_type full
_refine_ls_number_parameters 165
_refine_ls_number_reflns 2735
_refine_ls_number_restraints 4
_refine_ls_restrained_S_all 1.086
_refine_ls_R_factor_all 0.0472
_refine_ls_R_factor_gt 0.0362
_refine_ls_shift/su_max 0.001
_refine_ls_shift/su_mean 0.000
_refine_ls_structure_factor_coef Fsqd
_refine_ls_weighting_details 'calc w=1/[\s^2^(Fo^2^)+(0.0322P)^2^+1.2745P] where P=(Fo^2^+2Fc^2^)/3'
_refine_ls_weighting_scheme calc
_refine_ls_wR_factor_gt 0.0779
_refine_ls_wR_factor_ref 0.0823
_reflns_number_gt 2283
_reflns_number_total 2735
_reflns_threshold_expression >2sigma(I)
_cod_data_source_file c4dt01413h2.cif
_cod_data_source_block cmpnd_1e
_cod_depositor_comments
;
The following automatic conversions were performed:

'_symmetry_cell_setting' value 'Orthorhombic' changed to
'orthorhombic' according to
/usr/data/users/saulius/crontab/automatic-downloads/rss-feeds/RSC/lib/dictionaries/cif_core.dic
dictionary named 'cif_core.dic' version 2.4.2 from 2011-04-26.

Automatic conversion script
Id: cif_fix_values 2281 2013-09-26 08:29:07Z andrius 

 Adding full bibliography for 7031606--7031613.cif.
;
_cod_original_sg_symbol_H-M Pbcn
_cod_database_code 7031610

loop_
_symmetry_equiv_pos_as_xyz
'x, y, z'
'-x+1/2, -y+1/2, z+1/2'
'-x, y, -z+1/2'
'x+1/2, -y+1/2, -z'
'-x, -y, -z'
'x-1/2, y-1/2, -z-1/2'
'x, -y, z-1/2'
'-x-1/2, y-1/2, z'

loop_
_atom_site_label
_atom_site_type_symbol
_atom_site_fract_x
_atom_site_fract_y
_atom_site_fract_z
_atom_site_U_iso_or_equiv
_atom_site_adp_type
_atom_site_occupancy
_atom_site_symmetry_multiplicity
_atom_site_calc_flag
_atom_site_refinement_flags
_atom_site_disorder_assembly
_atom_site_disorder_group
Zn1 Zn 0.0000 0.15975(4) 0.7500 0.01596(11) Uani 1 2 d S . .
Cl1 Cl 0.04175(4) 0.32711(6) 0.84090(3) 0.01949(14) Uani 1 1 d . . .
S1 S -0.01120(6) -0.04652(12) 0.60145(7) 0.0290(3) Uani 0.923(4) 1 d PD A 1
S1A S 0.0041(8) -0.0933(15) 0.6286(8) 0.0290(3) Uani 0.077(4) 1 d PD A 2
N1 N -0.06860(14) 0.00089(19) 0.68106(10) 0.0187(4) Uani 1 1 d D . .
N2 N -0.21951(14) -0.1155(2) 0.65359(11) 0.0236(5) Uani 1 1 d . . .
H2 H -0.2850 -0.1152 0.6609 0.028 Uiso 1 1 calc R A .
N3 N -0.15005(13) 0.12884(18) 0.79186(10) 0.0165(4) Uani 1 1 d . . .
C11 C -0.08270(18) -0.1910(2) 0.57554(12) 0.0209(5) Uani 1 1 d D . .
C12 C -0.04436(19) -0.2821(2) 0.52567(13) 0.0233(5) Uani 1 1 d . A .
H12 H 0.0231 -0.2730 0.5091 0.028 Uiso 1 1 calc R . .
C13 C -0.10461(19) -0.3872(2) 0.49967(13) 0.0248(5) Uani 1 1 d . . .
H13 H -0.0784 -0.4499 0.4652 0.030 Uiso 1 1 calc R A .
C14 C -0.2018(2) -0.4006(2) 0.52377(13) 0.0265(6) Uani 1 1 d . A .
H14 H -0.2430 -0.4721 0.5056 0.032 Uiso 1 1 calc R . .
C15 C -0.24052(19) -0.3100(2) 0.57469(12) 0.0228(5) Uani 1 1 d . . .
H15 H -0.3080 -0.3195 0.5911 0.027 Uiso 1 1 calc R A .
C16 C -0.18038(17) -0.2060(2) 0.60140(12) 0.0192(5) Uani 1 1 d . A .
C20 C -0.16172(16) -0.0286(2) 0.69339(12) 0.0172(5) Uani 1 1 d . A .
C21 C -0.21055(17) 0.0426(2) 0.75553(12) 0.0158(5) Uani 1 1 d . A .
C22 C -0.31103(18) 0.0262(2) 0.77402(13) 0.0231(5) Uani 1 1 d . . .
H22 H -0.3526 -0.0353 0.7478 0.028 Uiso 1 1 calc R A .
C23 C -0.34970(19) 0.1012(3) 0.83129(13) 0.0276(6) Uani 1 1 d . A .
H23 H -0.4186 0.0927 0.8443 0.033 Uiso 1 1 calc R . .
C24 C -0.28776(19) 0.1877(3) 0.86910(14) 0.0279(6) Uani 1 1 d . . .
H24 H -0.3126 0.2392 0.9090 0.033 Uiso 1 1 calc R A .
C25 C -0.18786(18) 0.1982(2) 0.84762(13) 0.0224(5) Uani 1 1 d . A .
H25 H -0.1446 0.2575 0.8739 0.027 Uiso 1 1 calc R . .

loop_
_atom_site_aniso_label
_atom_site_aniso_U_11
_atom_site_aniso_U_22
_atom_site_aniso_U_33
_atom_site_aniso_U_23
_atom_site_aniso_U_13
_atom_site_aniso_U_12
Zn1 0.01158(19) 0.0179(2) 0.0184(2) 0.000 0.00074(14) 0.000
Cl1 0.0158(3) 0.0221(3) 0.0206(3) -0.0016(2) 0.0010(2) -0.0039(2)
S1 0.0214(4) 0.0330(5) 0.0327(6) -0.0144(5) 0.0121(4) -0.0085(3)
S1A 0.0214(4) 0.0330(5) 0.0327(6) -0.0144(5) 0.0121(4) -0.0085(3)
N1 0.0151(9) 0.0195(10) 0.0216(10) -0.0034(8) 0.0024(8) -0.0001(8)
N2 0.0135(10) 0.0245(11) 0.0330(12) -0.0113(9) 0.0029(8) -0.0022(8)
N3 0.0135(9) 0.0186(10) 0.0173(10) -0.0006(8) 0.0003(7) -0.0015(8)
C11 0.0201(12) 0.0195(12) 0.0232(12) -0.0029(9) -0.0001(10) 0.0012(9)
C12 0.0253(13) 0.0250(13) 0.0195(12) -0.0003(10) 0.0012(10) 0.0064(10)
C13 0.0369(14) 0.0192(12) 0.0182(12) -0.0031(10) 0.0023(11) 0.0043(10)
C14 0.0385(15) 0.0190(12) 0.0219(12) -0.0018(10) 0.0022(11) -0.0049(11)
C15 0.0266(13) 0.0212(12) 0.0208(12) -0.0017(10) 0.0052(10) -0.0047(10)
C16 0.0222(12) 0.0168(11) 0.0186(12) -0.0018(9) 0.0009(9) 0.0011(9)
C20 0.0156(11) 0.0157(11) 0.0203(12) -0.0002(9) -0.0014(9) 0.0005(9)
C21 0.0171(11) 0.0142(11) 0.0162(11) 0.0020(9) -0.0006(9) -0.0014(9)
C22 0.0179(12) 0.0257(13) 0.0257(13) -0.0043(10) 0.0018(10) -0.0067(10)
C23 0.0200(12) 0.0338(14) 0.0290(14) -0.0079(11) 0.0100(10) -0.0058(11)
C24 0.0234(13) 0.0319(14) 0.0283(14) -0.0124(11) 0.0091(11) -0.0052(11)
C25 0.0221(12) 0.0235(13) 0.0216(12) -0.0058(10) 0.0032(10) -0.0055(10)

loop_
_atom_type_symbol
_atom_type_description
_atom_type_scat_dispersion_real
_atom_type_scat_dispersion_imag
_atom_type_scat_source
C C 0.0033 0.0016 'International Tables Vol C Tables 4.2.6.8 and 6.1.1.4'
H H 0.0000 0.0000 'International Tables Vol C Tables 4.2.6.8 and 6.1.1.4'
N N 0.0061 0.0033 'International Tables Vol C Tables 4.2.6.8 and 6.1.1.4'
S S 0.1246 0.1234 'International Tables Vol C Tables 4.2.6.8 and 6.1.1.4'
Cl Cl 0.1484 0.1585 'International Tables Vol C Tables 4.2.6.8 and 6.1.1.4'
Zn Zn 0.2839 1.4301 'International Tables Vol C Tables 4.2.6.8 and 6.1.1.4'

loop_
_geom_angle_atom_site_label_1
_geom_angle_atom_site_label_2
_geom_angle_atom_site_label_3
_geom_angle
_geom_angle_site_symmetry_1
_geom_angle_site_symmetry_3
N3 Zn1 N3 163.86(10) 3_556 .
N3 Zn1 N1 74.06(7) 3_556 3_556
N3 Zn1 N1 94.39(7) . 3_556
N3 Zn1 N1 94.39(7) 3_556 .
N3 Zn1 N1 74.06(7) . .
N1 Zn1 N1 90.24(11) 3_556 .
N3 Zn1 Cl1 97.56(6) 3_556 .
N3 Zn1 Cl1 93.42(5) . .
N1 Zn1 Cl1 89.14(6) 3_556 .
N1 Zn1 Cl1 167.38(5) . .
N3 Zn1 Cl1 93.42(5) 3_556 3_556
N3 Zn1 Cl1 97.56(5) . 3_556
N1 Zn1 Cl1 167.38(5) 3_556 3_556
N1 Zn1 Cl1 89.13(6) . 3_556
Cl1 Zn1 Cl1 94.19(5) . 3_556
N1 S1 C11 102.04(11) . .
N1 S1A C11 104.0(6) . .
C20 N1 S1A 122.7(4) . .
C20 N1 S1 121.03(16) . .
C20 N1 Zn1 116.89(15) . .
S1A N1 Zn1 119.4(4) . .
S1 N1 Zn1 119.96(10) . .
C20 N2 C16 123.65(19) . .
C20 N2 H2 118.2 . .
C16 N2 H2 118.2 . .
C25 N3 C21 118.68(19) . .
C25 N3 Zn1 123.57(15) . .
C21 N3 Zn1 117.53(14) . .
C12 C11 C16 120.4(2) . .
C12 C11 S1 119.95(19) . .
C16 C11 S1 119.50(17) . .
C12 C11 S1A 118.2(4) . .
C16 C11 S1A 118.1(4) . .
C11 C12 C13 119.8(2) . .
C11 C12 H12 120.1 . .
C13 C12 H12 120.1 . .
C14 C13 C12 120.1(2) . .
C14 C13 H13 120.0 . .
C12 C13 H13 120.0 . .
C13 C14 C15 120.4(2) . .
C13 C14 H14 119.8 . .
C15 C14 H14 119.8 . .
C16 C15 C14 119.8(2) . .
C16 C15 H15 120.1 . .
C14 C15 H15 120.1 . .
C15 C16 C11 119.6(2) . .
C15 C16 N2 119.5(2) . .
C11 C16 N2 120.9(2) . .
N1 C20 N2 125.8(2) . .
N1 C20 C21 116.6(2) . .
N2 C20 C21 117.51(19) . .
N3 C21 C22 121.7(2) . .
N3 C21 C20 114.63(19) . .
C22 C21 C20 123.6(2) . .
C23 C22 C21 118.9(2) . .
C23 C22 H22 120.6 . .
C21 C22 H22 120.6 . .
C24 C23 C22 119.5(2) . .
C24 C23 H23 120.2 . .
C22 C23 H23 120.2 . .
C23 C24 C25 118.3(2) . .
C23 C24 H24 120.9 . .
C25 C24 H24 120.9 . .
N3 C25 C24 122.9(2) . .
N3 C25 H25 118.5 . .
C24 C25 H25 118.5 . .

loop_
_geom_bond_atom_site_label_1
_geom_bond_atom_site_label_2
_geom_bond_distance
_geom_bond_site_symmetry_2
Zn1 N3 2.158(2) 3_556
Zn1 N3 2.158(2) .
Zn1 N1 2.206(2) 3_556
Zn1 N1 2.206(2) .
Zn1 Cl1 2.4087(11) .
Zn1 Cl1 2.4088(11) 3_556
S1 N1 1.717(2) .
S1 C11 1.771(2) .
S1A N1 1.648(10) .
S1A C11 1.790(10) .
N1 C20 1.290(3) .
N2 C20 1.361(3) .
N2 C16 1.407(3) .
N2 H2 0.8800 .
N3 C25 1.330(3) .
N3 C21 1.345(3) .
C11 C12 1.378(3) .
C11 C16 1.390(3) .
C12 C13 1.389(3) .
C12 H12 0.9500 .
C13 C14 1.372(4) .
C13 H13 0.9500 .
C14 C15 1.390(3) .
C14 H14 0.9500 .
C15 C16 1.386(3) .
C15 H15 0.9500 .
C20 C21 1.489(3) .
C21 C22 1.387(3) .
C22 C23 1.384(3) .
C22 H22 0.9500 .
C23 C24 1.372(3) .
C23 H23 0.9500 .
C24 C25 1.388(3) .
C24 H24 0.9500 .
C25 H25 0.9500 .
